data_1566940
loop_
_publ_author_name
'Simler, Thomas'
'McCabe, Karl Nael'
'Maron, Laurent'
'Nocton, Gr\'egory'

_publ_section_title
;
 CO reductive oligomerization by a divalent thulium complex and
 CO2-induced functionalization
;
_journal_name_full 'Chemical Science'
_journal_paper_doi 10.1039/D2SC01798A
_journal_year 2022
_chemical_formula_moiety 'C71 H116 O3 Tm2'
_chemical_formula_sum 'C71 H116 O3 Tm2'
_chemical_formula_weight 1355.49
_space_group_crystal_system orthorhombic
_space_group_IT_number 29
_space_group_name_Hall 'P 2c -2ac'
_space_group_name_H-M_alt 'P c a 21'
_atom_sites_solution_hydrogens geom
_atom_sites_solution_primary dual
_audit_creation_date 2021-07-28
_audit_creation_method
;
Olex2 1.3
(compiled 2020.11.12 svn.r5f609507 for OlexSys, GUI svn.r6272)
;
_cell_angle_alpha 90
_cell_angle_beta 90
_cell_angle_gamma 90
_cell_formula_units_Z 4
_cell_length_a 21.2510(8)
_cell_length_b 10.8765(4)
_cell_length_c 28.7940(10)
_cell_measurement_reflns_used 9167
_cell_measurement_temperature 150.0
_cell_measurement_theta_max 21.821
_cell_measurement_theta_min 2.219
_cell_volume 6655.3(4)
_computing_cell_refinement 'SAINT V8.38A (?, 2016)'
_computing_data_reduction 'SAINT V8.38A (?, 2016)'
_computing_molecular_graphics 'Olex2 1.3 (Dolomanov et al., 2009)'
_computing_publication_material 'Olex2 1.3 (Dolomanov et al., 2009)'
_computing_structure_refinement 'SHELXL 2018/3 (Sheldrick, 2015)'
_computing_structure_solution 'SHELXT 2014/5 (Sheldrick, 2014)'
_diffrn_ambient_temperature 150.0
_diffrn_measured_fraction_theta_full 0.999
_diffrn_measured_fraction_theta_max 0.989
_diffrn_measurement_device_type 'Bruker APEX-II CCD'
_diffrn_measurement_method '\f and \w scans'
_diffrn_radiation_type MoK\a
_diffrn_radiation_wavelength 0.71073
_diffrn_reflns_av_R_equivalents 0.0961
_diffrn_reflns_av_unetI/netI 0.0670
_diffrn_reflns_Laue_measured_fraction_full 0.999
_diffrn_reflns_Laue_measured_fraction_max 0.989
_diffrn_reflns_limit_h_max 28
_diffrn_reflns_limit_h_min -28
_diffrn_reflns_limit_k_max 14
_diffrn_reflns_limit_k_min -13
_diffrn_reflns_limit_l_max 38
_diffrn_reflns_limit_l_min -38
_diffrn_reflns_number 111505
_diffrn_reflns_point_group_measured_fraction_full 0.999
_diffrn_reflns_point_group_measured_fraction_max 0.987
_diffrn_reflns_theta_full 25.242
_diffrn_reflns_theta_max 28.440
_diffrn_reflns_theta_min 1.872
_diffrn_source_current 31.0
_diffrn_source_power 1.705
_diffrn_source_voltage 55.0
_diffrn_standards_number 0
_exptl_absorpt_coefficient_mu 2.692
_exptl_absorpt_correction_T_max 0.7457
_exptl_absorpt_correction_T_min 0.5586
_exptl_absorpt_correction_type multi-scan
_exptl_absorpt_process_details
;
SADABS-2016/2 (Bruker,2016/2) was used for absorption correction.
wR2(int) was 0.1124 before and 0.0818 after correction.
The Ratio of minimum to maximum transmission is 0.7491.
The \l/2 correction factor is Not present.
;
_exptl_crystal_colour 'light yellow'
_exptl_crystal_colour_modifier light
_exptl_crystal_colour_primary yellow
_exptl_crystal_density_diffrn 1.353
_exptl_crystal_description block
_exptl_crystal_F_000 2816
_exptl_crystal_size_max 0.38
_exptl_crystal_size_mid 0.22
_exptl_crystal_size_min 0.08
_refine_diff_density_max 0.944
_refine_diff_density_min -1.105
_refine_diff_density_rms 0.110
_refine_ls_abs_structure_details
;
 Flack x determined using 6169 quotients [(I+)-(I-)]/[(I+)+(I-)]
 (Parsons, Flack and Wagner, Acta Cryst. B69 (2013) 249-259).
;
_refine_ls_abs_structure_Flack -0.028(6)
_refine_ls_extinction_method none
_refine_ls_goodness_of_fit_ref 1.014
_refine_ls_hydrogen_treatment constr
_refine_ls_matrix_type full
_refine_ls_number_parameters 721
_refine_ls_number_reflns 16567
_refine_ls_number_restraints 1
_refine_ls_restrained_S_all 1.014
_refine_ls_R_factor_all 0.0465
_refine_ls_R_factor_gt 0.0356
_refine_ls_shift/su_max 0.003
_refine_ls_shift/su_mean 0.000
_refine_ls_structure_factor_coef Fsqd
_refine_ls_weighting_details 'w=1/[\s^2^(Fo^2^)+(0.0140P)^2^] where P=(Fo^2^+2Fc^2^)/3'
_refine_ls_weighting_scheme calc
_refine_ls_wR_factor_gt 0.0608
_refine_ls_wR_factor_ref 0.0645
_reflns_Friedel_coverage 0.956
_reflns_Friedel_fraction_full 0.999
_reflns_Friedel_fraction_max 0.984
_reflns_number_gt 14303
_reflns_number_total 16567
_reflns_threshold_expression 'I > 2\s(I)'
_cod_data_source_file d2sc01798a4.cif
_cod_data_source_block 3
_cod_database_code 1566940
_shelx_shelxl_version_number 2018/3
_shelx_space_group_comment
;
The symmetry employed for this shelxl refinement is uniquely defined
by the following loop, which should always be used as a source of
symmetry information in preference to the above space-group names.
They are only intended as comments.
;
_shelx_estimated_absorpt_t_max 0.813
_shelx_estimated_absorpt_t_min 0.428
_olex2_refinement_description
;
1. Fixed Uiso
 At 1.2 times of:
  All C(H) groups
 At 1.5 times of:
  All C(H,H,H) groups
2.a Aromatic/amide H refined with riding coordinates:
 C5(H5), C7(H7), C21(H21), C23(H23), C38(H38), C41(H41), C55(H55), C57(H57)
2.b Idealised Me refined as rotating group:
 C10(H10A,H10B,H10C), C11(H11A,H11B,H11C), C12(H12A,H12B,H12C), C14(H14A,H14B,
 H14C), C15(H15A,H15B,H15C), C16(H16A,H16B,H16C), C18(H18A,H18B,H18C), C19(H19A,
 H19B,H19C), C20(H20A,H20B,H20C), C27(H27A,H27B,H27C), C28(H28A,H28B,H28C),
 C29(H29A,H29B,H29C), C31(H31A,H31B,H31C), C32(H32A,H32B,H32C), C33(H33A,H33B,
 H33C), C35(H35A,H35B,H35C), C36(H36A,H36B,H36C), C37(H37A,H37B,H37C), C44(H44A,
 H44B,H44C), C45(H45A,H45B,H45C), C46(H46A,H46B,H46C), C48(H48A,H48B,H48C),
 C49(H49A,H49B,H49C), C50(H50A,H50B,H50C), C52(H52A,H52B,H52C), C53(H53A,H53B,
 H53C), C54(H54A,H54B,H54C), C61(H61A,H61B,H61C), C62(H62A,H62B,H62C), C63(H63A,
 H63B,H63C), C65(H65A,H65B,H65C), C66(H66A,H66B,H66C), C67(H67A,H67B,H67C),
 C69(H69A,H69B,H69C), C70(H70A,H70B,H70C), C71(H71A,H71B,H71C)
;
_olex2_submission_special_instructions 'No special instructions were received'

loop_
_space_group_symop_operation_xyz
'x, y, z'
'-x, -y, z+1/2'
'-x+1/2, y, z+1/2'
'x+1/2, -y, z'

loop_
_atom_site_label
_atom_site_type_symbol
_atom_site_fract_x
_atom_site_fract_y
_atom_site_fract_z
_atom_site_U_iso_or_equiv
_atom_site_adp_type
_atom_site_occupancy
_atom_site_site_symmetry_order
_atom_site_calc_flag
_atom_site_refinement_flags_posn
_atom_site_refinement_flags_adp
_atom_site_refinement_flags_occupancy
_atom_site_disorder_assembly
_atom_site_disorder_group
Tm1 Tm 0.61293(2) 0.17238(2) 0.61090(2) 0.01668(6) Uani 1 1 d . . . . .
Tm2 Tm 0.62968(2) 0.35578(2) 0.40804(2) 0.01666(6) Uani 1 1 d . . . . .
O1 O 0.6673(3) -0.0361(5) 0.46477(19) 0.0499(16) Uani 1 1 d . . . . .
O2 O 0.6108(2) 0.3763(4) 0.48654(16) 0.0266(11) Uani 1 1 d . . . . .
O3 O 0.6236(2) 0.2402(5) 0.54316(16) 0.0290(12) Uani 1 1 d . . . . .
C1 C 0.6533(4) 0.0688(8) 0.4670(2) 0.0338(18) Uani 1 1 d . . . . .
C2 C 0.6377(3) 0.1825(6) 0.4633(2) 0.0242(15) Uani 1 1 d . . . . .
C3 C 0.6239(3) 0.2686(6) 0.4995(2) 0.0220(16) Uani 1 1 d . . . . .
C4 C 0.7075(3) 0.0870(6) 0.6650(2) 0.0201(14) Uani 1 1 d . . . . .
C5 C 0.6829(3) 0.1965(6) 0.6854(2) 0.0219(15) Uani 1 1 d . . . . .
H5 H 0.660164 0.198859 0.713822 0.026 Uiso 1 1 calc R U . . .
C6 C 0.6964(3) 0.3002(6) 0.6583(2) 0.0205(14) Uani 1 1 d . . . . .
C7 C 0.7278(3) 0.2556(6) 0.6187(2) 0.0215(15) Uani 1 1 d . . . . .
H7 H 0.740902 0.305095 0.593320 0.026 Uiso 1 1 calc R U . . .
C8 C 0.7373(3) 0.1254(6) 0.6219(2) 0.0194(15) Uani 1 1 d . . . . .
C9 C 0.7154(3) -0.0252(6) 0.6971(2) 0.0233(15) Uani 1 1 d . . . . .
C10 C 0.6553(3) -0.0469(6) 0.7266(2) 0.0296(17) Uani 1 1 d . . . . .
H10A H 0.663131 -0.112867 0.749027 0.044 Uiso 1 1 calc R U . . .
H10B H 0.620428 -0.070308 0.706163 0.044 Uiso 1 1 calc R U . . .
H10C H 0.644481 0.028846 0.743190 0.044 Uiso 1 1 calc R U . . .
C11 C 0.7296(4) -0.1504(6) 0.6743(3) 0.0352(19) Uani 1 1 d . . . . .
H11A H 0.768699 -0.144696 0.656416 0.053 Uiso 1 1 calc R U . . .
H11B H 0.694896 -0.172922 0.653509 0.053 Uiso 1 1 calc R U . . .
H11C H 0.734108 -0.213255 0.698447 0.053 Uiso 1 1 calc R U . . .
C12 C 0.7694(3) 0.0048(7) 0.7307(2) 0.0318(18) Uani 1 1 d . . . . .
H12A H 0.776205 -0.064939 0.751662 0.048 Uiso 1 1 calc R U . . .
H12B H 0.758597 0.077930 0.748883 0.048 Uiso 1 1 calc R U . . .
H12C H 0.807972 0.020496 0.712960 0.048 Uiso 1 1 calc R U . . .
C13 C 0.7846(3) 0.0628(6) 0.5887(2) 0.0251(15) Uani 1 1 d . . . . .
C14 C 0.7625(3) -0.0557(7) 0.5653(3) 0.0370(19) Uani 1 1 d . . . . .
H14A H 0.728502 -0.036888 0.543489 0.055 Uiso 1 1 calc R U . . .
H14B H 0.747179 -0.113108 0.588987 0.055 Uiso 1 1 calc R U . . .
H14C H 0.797772 -0.093044 0.548523 0.055 Uiso 1 1 calc R U . . .
C15 C 0.8456(3) 0.0370(6) 0.6155(3) 0.0358(17) Uani 1 1 d . . . . .
H15A H 0.837954 -0.027253 0.638665 0.054 Uiso 1 1 calc R U . . .
H15B H 0.859502 0.112306 0.631108 0.054 Uiso 1 1 calc R U . . .
H15C H 0.878182 0.009569 0.593786 0.054 Uiso 1 1 calc R U . . .
C16 C 0.8018(3) 0.1498(7) 0.5488(3) 0.037(2) Uani 1 1 d . . . . .
H16A H 0.828497 0.106279 0.526408 0.056 Uiso 1 1 calc R U . . .
H16B H 0.824715 0.220907 0.561141 0.056 Uiso 1 1 calc R U . . .
H16C H 0.763370 0.177854 0.533309 0.056 Uiso 1 1 calc R U . . .
C17 C 0.6925(3) 0.4353(6) 0.6715(3) 0.0258(16) Uani 1 1 d . . . . .
C18 C 0.6519(4) 0.5061(7) 0.6369(3) 0.042(2) Uani 1 1 d . . . . .
H18A H 0.609185 0.472197 0.636869 0.063 Uiso 1 1 calc R U . . .
H18B H 0.670053 0.498665 0.605710 0.063 Uiso 1 1 calc R U . . .
H18C H 0.650408 0.593035 0.645810 0.063 Uiso 1 1 calc R U . . .
C19 C 0.6671(4) 0.4539(7) 0.7204(3) 0.044(2) Uani 1 1 d . . . . .
H19A H 0.626639 0.411562 0.723463 0.066 Uiso 1 1 calc R U . . .
H19B H 0.661348 0.541935 0.726209 0.066 Uiso 1 1 calc R U . . .
H19C H 0.697049 0.420159 0.742907 0.066 Uiso 1 1 calc R U . . .
C20 C 0.7589(4) 0.4885(7) 0.6706(3) 0.050(2) Uani 1 1 d . . . . .
H20A H 0.757311 0.576397 0.678035 0.075 Uiso 1 1 calc R U . . .
H20B H 0.777143 0.477389 0.639615 0.075 Uiso 1 1 calc R U . . .
H20C H 0.785050 0.445956 0.693596 0.075 Uiso 1 1 calc R U . . .
C21 C 0.5205(3) 0.0616(6) 0.6528(2) 0.0221(15) Uani 1 1 d . . . . .
H21 H 0.532928 0.014304 0.678986 0.026 Uiso 1 1 calc R U . . .
C22 C 0.5189(3) 0.0195(5) 0.6072(3) 0.0204(13) Uani 1 1 d . . . . .
C23 C 0.5013(3) 0.1188(6) 0.5790(2) 0.0194(14) Uani 1 1 d . . . . .
H23 H 0.498603 0.116705 0.546054 0.023 Uiso 1 1 calc R U . . .
C24 C 0.4879(3) 0.2240(5) 0.6074(3) 0.0212(13) Uani 1 1 d . . . . .
C25 C 0.5003(3) 0.1883(6) 0.6543(2) 0.0215(16) Uani 1 1 d . . . . .
C26 C 0.5389(3) -0.1073(6) 0.5892(2) 0.0236(15) Uani 1 1 d . . . . .
C27 C 0.5005(4) -0.1442(7) 0.5466(3) 0.047(2) Uani 1 1 d . . . . .
H27A H 0.505663 -0.082056 0.522301 0.070 Uiso 1 1 calc R U . . .
H27B H 0.456012 -0.150408 0.555158 0.070 Uiso 1 1 calc R U . . .
H27C H 0.515313 -0.223975 0.535126 0.070 Uiso 1 1 calc R U . . .
C28 C 0.5298(4) -0.2043(7) 0.6271(3) 0.041(2) Uani 1 1 d . . . . .
H28A H 0.543466 -0.284628 0.615530 0.062 Uiso 1 1 calc R U . . .
H28B H 0.485203 -0.208244 0.635716 0.062 Uiso 1 1 calc R U . . .
H28C H 0.554814 -0.181959 0.654451 0.062 Uiso 1 1 calc R U . . .
C29 C 0.6078(3) -0.0971(8) 0.5763(3) 0.049(2) Uani 1 1 d . . . . .
H29A H 0.612344 -0.042712 0.549397 0.074 Uiso 1 1 calc R U . . .
H29B H 0.624250 -0.178765 0.568649 0.074 Uiso 1 1 calc R U . . .
H29C H 0.631396 -0.063133 0.602611 0.074 Uiso 1 1 calc R U . . .
C30 C 0.4572(3) 0.3389(6) 0.5849(2) 0.0261(16) Uani 1 1 d . . . . .
C31 C 0.3895(3) 0.3539(6) 0.6029(3) 0.0367(19) Uani 1 1 d . . . . .
H31A H 0.368980 0.421961 0.586540 0.055 Uiso 1 1 calc R U . . .
H31B H 0.390398 0.371422 0.636286 0.055 Uiso 1 1 calc R U . . .
H31C H 0.365928 0.277786 0.597404 0.055 Uiso 1 1 calc R U . . .
C32 C 0.4511(3) 0.3206(7) 0.5321(2) 0.0340(18) Uani 1 1 d . . . . .
H32A H 0.425363 0.247763 0.525843 0.051 Uiso 1 1 calc R U . . .
H32B H 0.493043 0.309342 0.518568 0.051 Uiso 1 1 calc R U . . .
H32C H 0.431132 0.393104 0.518307 0.051 Uiso 1 1 calc R U . . .
C33 C 0.4949(3) 0.4581(6) 0.5913(3) 0.039(2) Uani 1 1 d . . . . .
H33A H 0.469767 0.528089 0.580561 0.058 Uiso 1 1 calc R U . . .
H33B H 0.533874 0.453438 0.573124 0.058 Uiso 1 1 calc R U . . .
H33C H 0.505214 0.468831 0.624190 0.058 Uiso 1 1 calc R U . . .
C34 C 0.4802(3) 0.2417(6) 0.7022(2) 0.0261(16) Uani 1 1 d . . . . .
C35 C 0.5216(3) 0.1919(7) 0.7417(2) 0.0306(17) Uani 1 1 d . . . . .
H35A H 0.564758 0.222145 0.737809 0.046 Uiso 1 1 calc R U . . .
H35B H 0.521610 0.101822 0.740835 0.046 Uiso 1 1 calc R U . . .
H35C H 0.504985 0.219969 0.771605 0.046 Uiso 1 1 calc R U . . .
C36 C 0.4128(3) 0.1949(7) 0.7121(3) 0.040(2) Uani 1 1 d . . . . .
H36A H 0.398879 0.225050 0.742443 0.059 Uiso 1 1 calc R U . . .
H36B H 0.412566 0.104842 0.712027 0.059 Uiso 1 1 calc R U . . .
H36C H 0.384247 0.225324 0.687924 0.059 Uiso 1 1 calc R U . . .
C37 C 0.4818(3) 0.3814(7) 0.7065(3) 0.0385(19) Uani 1 1 d . . . . .
H37A H 0.453282 0.417678 0.683562 0.058 Uiso 1 1 calc R U . . .
H37B H 0.524705 0.410853 0.700990 0.058 Uiso 1 1 calc R U . . .
H37C H 0.468371 0.405334 0.737814 0.058 Uiso 1 1 calc R U . . .
C38 C 0.5065(3) 0.3282(5) 0.4059(3) 0.0232(14) Uani 1 1 d . . . . .
H38 H 0.489061 0.314489 0.435833 0.028 Uiso 1 1 calc R U . . .
C39 C 0.5252(3) 0.2338(6) 0.3742(2) 0.0208(15) Uani 1 1 d . . . . .
C40 C 0.5528(3) 0.2932(6) 0.3341(2) 0.0209(15) Uani 1 1 d . . . . .
C41 C 0.5480(3) 0.4233(6) 0.3436(2) 0.0193(14) Uani 1 1 d . . . . .
H41 H 0.563373 0.485889 0.323614 0.023 Uiso 1 1 calc R U . . .
C42 C 0.5178(3) 0.4456(6) 0.3860(2) 0.0199(15) Uani 1 1 d . . . . .
C43 C 0.5034(3) 0.0995(6) 0.3818(3) 0.0273(17) Uani 1 1 d . . . . .
C44 C 0.4793(4) 0.0830(7) 0.4323(3) 0.0353(19) Uani 1 1 d . . . . .
H44A H 0.442066 0.134680 0.437168 0.053 Uiso 1 1 calc R U . . .
H44B H 0.512360 0.107164 0.454181 0.053 Uiso 1 1 calc R U . . .
H44C H 0.468104 -0.003379 0.437490 0.053 Uiso 1 1 calc R U . . .
C45 C 0.5545(3) 0.0017(6) 0.3747(3) 0.0324(18) Uani 1 1 d . . . . .
H45A H 0.535639 -0.080297 0.376694 0.049 Uiso 1 1 calc R U . . .
H45B H 0.586792 0.010508 0.398766 0.049 Uiso 1 1 calc R U . . .
H45C H 0.573781 0.012532 0.344028 0.049 Uiso 1 1 calc R U . . .
C46 C 0.4462(3) 0.0740(7) 0.3504(3) 0.038(2) Uani 1 1 d . . . . .
H46A H 0.412376 0.131841 0.357872 0.057 Uiso 1 1 calc R U . . .
H46B H 0.431496 -0.010325 0.355412 0.057 Uiso 1 1 calc R U . . .
H46C H 0.458471 0.084232 0.317770 0.057 Uiso 1 1 calc R U . . .
C47 C 0.5611(3) 0.2584(6) 0.2830(2) 0.0259(16) Uani 1 1 d . . . . .
C48 C 0.5739(4) 0.1226(7) 0.2711(3) 0.039(2) Uani 1 1 d . . . . .
H48A H 0.612698 0.095856 0.286499 0.059 Uiso 1 1 calc R U . . .
H48B H 0.578550 0.113625 0.237420 0.059 Uiso 1 1 calc R U . . .
H48C H 0.538652 0.072035 0.281862 0.059 Uiso 1 1 calc R U . . .
C49 C 0.4988(3) 0.2929(8) 0.2579(3) 0.039(2) Uani 1 1 d . . . . .
H49A H 0.463843 0.246886 0.271700 0.059 Uiso 1 1 calc R U . . .
H49B H 0.502177 0.272412 0.224843 0.059 Uiso 1 1 calc R U . . .
H49C H 0.491032 0.381309 0.261303 0.059 Uiso 1 1 calc R U . . .
C50 C 0.6143(3) 0.3317(7) 0.2600(2) 0.0332(18) Uani 1 1 d . . . . .
H50A H 0.605612 0.419835 0.262842 0.050 Uiso 1 1 calc R U . . .
H50B H 0.617080 0.309441 0.227086 0.050 Uiso 1 1 calc R U . . .
H50C H 0.654259 0.312556 0.275404 0.050 Uiso 1 1 calc R U . . .
C51 C 0.4911(3) 0.5670(6) 0.4039(3) 0.0227(14) Uani 1 1 d . . . . .
C52 C 0.4224(3) 0.5473(7) 0.4164(3) 0.044(2) Uani 1 1 d . . . . .
H52A H 0.419432 0.489799 0.442475 0.067 Uiso 1 1 calc R U . . .
H52B H 0.400067 0.513269 0.389502 0.067 Uiso 1 1 calc R U . . .
H52C H 0.403398 0.626026 0.425123 0.067 Uiso 1 1 calc R U . . .
C53 C 0.5263(4) 0.6129(7) 0.4457(3) 0.050(2) Uani 1 1 d . . . . .
H53A H 0.570257 0.628253 0.437257 0.075 Uiso 1 1 calc R U . . .
H53B H 0.524512 0.550980 0.470381 0.075 Uiso 1 1 calc R U . . .
H53C H 0.507043 0.689446 0.456702 0.075 Uiso 1 1 calc R U . . .
C54 C 0.4940(4) 0.6634(6) 0.3656(3) 0.035(2) Uani 1 1 d . . . . .
H54A H 0.473046 0.738749 0.376058 0.053 Uiso 1 1 calc R U . . .
H54B H 0.472657 0.632015 0.337802 0.053 Uiso 1 1 calc R U . . .
H54C H 0.538015 0.681372 0.358166 0.053 Uiso 1 1 calc R U . . .
C55 C 0.7497(3) 0.3721(6) 0.4314(2) 0.0183(15) Uani 1 1 d . . . . .
H55 H 0.760765 0.328421 0.458792 0.022 Uiso 1 1 calc R U . . .
C56 C 0.7484(3) 0.3205(6) 0.3864(2) 0.0177(14) Uani 1 1 d . . . . .
C57 C 0.7268(3) 0.4156(6) 0.3569(2) 0.0196(15) Uani 1 1 d . . . . .
H57 H 0.718877 0.406541 0.324639 0.023 Uiso 1 1 calc R U . . .
C58 C 0.7185(3) 0.5270(6) 0.3823(2) 0.0207(15) Uani 1 1 d . . . . .
C59 C 0.7324(3) 0.4979(6) 0.4302(2) 0.0193(15) Uani 1 1 d . . . . .
C60 C 0.7405(3) 0.5774(6) 0.4746(2) 0.0258(16) Uani 1 1 d . . . . .
C61 C 0.7610(3) 0.4974(7) 0.5152(2) 0.0342(18) Uani 1 1 d . . . . .
H61A H 0.729804 0.432451 0.520291 0.051 Uiso 1 1 calc R U . . .
H61B H 0.764583 0.547957 0.543237 0.051 Uiso 1 1 calc R U . . .
H61C H 0.801931 0.460095 0.508197 0.051 Uiso 1 1 calc R U . . .
C62 C 0.6813(3) 0.6445(6) 0.4908(3) 0.0325(19) Uani 1 1 d . . . . .
H62A H 0.648483 0.584318 0.498273 0.049 Uiso 1 1 calc R U . . .
H62B H 0.666381 0.699053 0.466083 0.049 Uiso 1 1 calc R U . . .
H62C H 0.690999 0.693238 0.518562 0.049 Uiso 1 1 calc R U . . .
C63 C 0.7934(3) 0.6747(7) 0.4679(3) 0.0358(19) Uani 1 1 d . . . . .
H63A H 0.802173 0.715134 0.497627 0.054 Uiso 1 1 calc R U . . .
H63B H 0.779727 0.736231 0.445176 0.054 Uiso 1 1 calc R U . . .
H63C H 0.831645 0.634077 0.456658 0.054 Uiso 1 1 calc R U . . .
C64 C 0.7163(3) 0.6490(6) 0.3551(3) 0.0239(16) Uani 1 1 d . . . . .
C65 C 0.6826(4) 0.7568(6) 0.3793(3) 0.0376(19) Uani 1 1 d . . . . .
H65A H 0.640360 0.730805 0.388788 0.056 Uiso 1 1 calc R U . . .
H65B H 0.679241 0.826121 0.357655 0.056 Uiso 1 1 calc R U . . .
H65C H 0.706672 0.782029 0.406662 0.056 Uiso 1 1 calc R U . . .
C66 C 0.7852(3) 0.6858(8) 0.3448(3) 0.037(2) Uani 1 1 d . . . . .
H66A H 0.785779 0.761216 0.326185 0.055 Uiso 1 1 calc R U . . .
H66B H 0.805968 0.619512 0.327562 0.055 Uiso 1 1 calc R U . . .
H66C H 0.807541 0.699925 0.374091 0.055 Uiso 1 1 calc R U . . .
C67 C 0.6839(3) 0.6338(6) 0.3077(3) 0.0340(19) Uani 1 1 d . . . . .
H67A H 0.640142 0.608203 0.312325 0.051 Uiso 1 1 calc R U . . .
H67B H 0.706124 0.571168 0.289481 0.051 Uiso 1 1 calc R U . . .
H67C H 0.684819 0.712241 0.290939 0.051 Uiso 1 1 calc R U . . .
C68 C 0.7717(3) 0.1948(6) 0.3715(2) 0.0215(15) Uani 1 1 d . . . . .
C69 C 0.7182(3) 0.1161(6) 0.3527(3) 0.0314(18) Uani 1 1 d . . . . .
H69A H 0.687736 0.100351 0.377568 0.047 Uiso 1 1 calc R U . . .
H69B H 0.735057 0.037864 0.341345 0.047 Uiso 1 1 calc R U . . .
H69C H 0.697328 0.159558 0.327183 0.047 Uiso 1 1 calc R U . . .
C70 C 0.8039(3) 0.1282(6) 0.4119(3) 0.0299(15) Uani 1 1 d . . . . .
H70A H 0.841108 0.174812 0.421656 0.045 Uiso 1 1 calc R U . . .
H70B H 0.816712 0.045775 0.401931 0.045 Uiso 1 1 calc R U . . .
H70C H 0.774507 0.121483 0.437999 0.045 Uiso 1 1 calc R U . . .
C71 C 0.8201(3) 0.2125(7) 0.3324(3) 0.0339(18) Uani 1 1 d . . . . .
H71A H 0.800762 0.258625 0.306908 0.051 Uiso 1 1 calc R U . . .
H71B H 0.833995 0.132061 0.321115 0.051 Uiso 1 1 calc R U . . .
H71C H 0.856342 0.258315 0.344409 0.051 Uiso 1 1 calc R U . . .

loop_
_atom_site_aniso_label
_atom_site_aniso_U_11
_atom_site_aniso_U_22
_atom_site_aniso_U_33
_atom_site_aniso_U_23
_atom_site_aniso_U_13
_atom_site_aniso_U_12
Tm1 0.01623(11) 0.01845(12) 0.01534(13) -0.00014(13) -0.00050(13) 0.00085(10)
Tm2 0.01682(12) 0.01762(12) 0.01553(13) -0.00054(13) -0.00121(13) -0.00057(10)
O1 0.085(5) 0.022(3) 0.043(4) -0.001(3) -0.003(3) 0.016(3)
O2 0.026(3) 0.034(3) 0.020(3) 0.001(2) -0.001(2) 0.001(2)
O3 0.027(3) 0.042(3) 0.018(3) 0.005(2) 0.000(2) -0.003(2)
C1 0.037(4) 0.042(5) 0.022(4) -0.005(4) -0.004(3) 0.005(4)
C2 0.029(4) 0.024(4) 0.020(4) -0.001(3) -0.001(3) 0.001(3)
C3 0.009(3) 0.020(3) 0.037(5) -0.002(3) 0.001(3) -0.001(2)
C4 0.019(3) 0.019(4) 0.022(4) 0.003(3) -0.006(3) -0.001(3)
C5 0.021(3) 0.023(4) 0.021(4) -0.002(3) -0.002(3) -0.001(3)
C6 0.019(3) 0.019(4) 0.023(4) 0.002(3) -0.004(3) 0.000(3)
C7 0.017(3) 0.026(4) 0.021(4) 0.005(3) -0.003(3) -0.004(2)
C8 0.014(3) 0.026(4) 0.018(4) -0.002(3) 0.000(3) 0.002(2)
C9 0.025(4) 0.020(4) 0.024(4) 0.000(3) -0.004(3) 0.002(3)
C10 0.035(4) 0.025(4) 0.029(4) 0.003(3) -0.005(3) -0.002(3)
C11 0.049(5) 0.024(4) 0.033(5) 0.005(3) -0.007(4) 0.004(3)
C12 0.034(4) 0.036(5) 0.025(4) 0.002(3) -0.011(3) 0.010(3)
C13 0.024(4) 0.033(4) 0.018(4) 0.000(3) 0.001(3) 0.004(3)
C14 0.033(4) 0.046(5) 0.032(5) -0.008(4) 0.005(4) 0.008(4)
C15 0.023(3) 0.043(4) 0.041(5) 0.001(4) 0.001(4) 0.003(3)
C16 0.032(4) 0.050(5) 0.030(4) 0.001(4) 0.013(3) 0.015(4)
C17 0.028(4) 0.017(4) 0.032(4) 0.002(3) -0.004(3) 0.001(3)
C18 0.054(5) 0.038(5) 0.035(5) -0.005(4) -0.016(4) 0.014(4)
C19 0.064(6) 0.033(5) 0.034(5) -0.009(4) -0.001(4) -0.004(4)
C20 0.048(6) 0.030(5) 0.072(7) -0.007(4) -0.003(5) -0.010(4)
C21 0.020(3) 0.024(4) 0.021(4) 0.000(3) 0.003(3) 0.000(3)
C22 0.018(3) 0.023(3) 0.019(4) -0.005(3) 0.004(3) -0.003(2)
C23 0.015(3) 0.028(4) 0.015(3) -0.002(3) -0.001(3) 0.002(3)
C24 0.016(3) 0.022(3) 0.026(4) 0.000(4) 0.000(3) 0.000(2)
C25 0.019(3) 0.021(4) 0.024(4) -0.005(3) 0.001(3) 0.000(3)
C26 0.021(3) 0.022(4) 0.027(4) -0.006(3) -0.002(3) 0.000(3)
C27 0.070(6) 0.034(5) 0.036(5) -0.020(4) -0.013(5) 0.007(4)
C28 0.066(6) 0.020(4) 0.039(5) -0.002(3) 0.005(4) -0.006(4)
C29 0.036(5) 0.047(6) 0.065(6) -0.020(5) 0.007(4) 0.011(4)
C30 0.020(3) 0.025(4) 0.033(4) 0.000(3) -0.001(3) 0.009(3)
C31 0.023(3) 0.045(5) 0.042(5) 0.000(4) -0.003(3) 0.013(3)
C32 0.031(4) 0.038(5) 0.033(4) 0.007(4) -0.006(3) 0.011(3)
C33 0.035(4) 0.027(4) 0.054(6) 0.003(4) -0.009(4) -0.003(3)
C34 0.027(4) 0.027(4) 0.025(4) -0.008(3) 0.008(3) -0.006(3)
C35 0.036(4) 0.038(5) 0.017(4) -0.009(3) 0.003(3) -0.002(3)
C36 0.030(4) 0.054(6) 0.035(5) -0.007(4) 0.012(4) -0.005(4)
C37 0.043(5) 0.035(5) 0.038(5) -0.017(4) 0.003(4) 0.005(4)
C38 0.017(3) 0.026(4) 0.027(4) -0.003(4) -0.003(3) -0.001(2)
C39 0.018(3) 0.022(4) 0.023(4) -0.003(3) 0.000(3) -0.006(3)
C40 0.020(3) 0.025(4) 0.018(4) -0.006(3) -0.004(3) -0.002(3)
C41 0.019(3) 0.018(4) 0.021(4) 0.003(3) -0.003(3) -0.001(3)
C42 0.015(3) 0.022(4) 0.023(4) -0.004(3) -0.004(3) 0.000(3)
C43 0.031(4) 0.019(4) 0.032(4) 0.000(3) -0.002(3) -0.006(3)
C44 0.041(5) 0.024(4) 0.040(5) 0.009(4) -0.001(4) -0.010(3)
C45 0.034(4) 0.020(4) 0.043(5) 0.004(3) -0.008(4) -0.004(3)
C46 0.027(4) 0.036(5) 0.052(5) -0.002(4) -0.002(4) -0.009(3)
C47 0.026(4) 0.028(4) 0.024(4) -0.005(3) -0.005(3) -0.004(3)
C48 0.041(5) 0.040(5) 0.037(5) -0.015(4) 0.004(4) -0.006(4)
C49 0.038(5) 0.054(6) 0.026(4) -0.005(4) -0.009(4) -0.005(4)
C50 0.040(4) 0.043(5) 0.017(4) -0.006(3) 0.004(3) 0.000(4)
C51 0.023(3) 0.023(3) 0.022(4) 0.001(3) 0.000(3) 0.003(2)
C52 0.036(4) 0.035(4) 0.063(7) 0.017(4) 0.019(4) 0.013(3)
C53 0.066(6) 0.034(5) 0.051(6) -0.016(4) -0.012(5) 0.015(4)
C54 0.037(5) 0.022(4) 0.047(5) 0.009(4) -0.001(4) 0.004(3)
C55 0.012(3) 0.020(4) 0.024(4) -0.002(3) -0.003(3) -0.001(3)
C56 0.017(3) 0.014(3) 0.022(4) -0.004(3) -0.002(3) -0.003(3)
C57 0.023(3) 0.018(4) 0.018(4) 0.002(3) -0.003(3) -0.003(3)
C58 0.016(3) 0.014(3) 0.032(4) 0.000(3) -0.002(3) -0.002(3)
C59 0.016(3) 0.024(4) 0.018(4) -0.002(3) 0.000(3) -0.001(3)
C60 0.029(4) 0.019(4) 0.030(4) -0.009(3) -0.007(3) -0.001(3)
C61 0.041(4) 0.038(5) 0.023(4) -0.011(3) -0.009(3) 0.009(3)
C62 0.032(4) 0.025(4) 0.041(5) -0.009(3) 0.003(4) 0.000(3)
C63 0.034(4) 0.029(4) 0.044(5) -0.013(4) -0.006(4) -0.010(4)
C64 0.023(4) 0.016(4) 0.033(4) 0.006(3) 0.000(3) -0.003(3)
C65 0.040(5) 0.022(4) 0.050(5) 0.004(4) -0.009(4) 0.007(3)
C66 0.027(4) 0.040(5) 0.044(5) 0.007(4) -0.008(4) -0.012(4)
C67 0.040(4) 0.029(4) 0.033(5) 0.016(4) -0.009(4) -0.005(3)
C68 0.024(4) 0.017(4) 0.023(4) 0.000(3) 0.002(3) 0.004(3)
C69 0.042(4) 0.025(4) 0.028(4) -0.003(3) 0.001(3) -0.004(3)
C70 0.035(4) 0.031(4) 0.024(4) -0.001(4) -0.005(4) 0.012(3)
C71 0.034(4) 0.031(4) 0.036(5) -0.003(3) 0.008(4) 0.003(3)

loop_
_atom_type_symbol
_atom_type_description
_atom_type_scat_dispersion_real
_atom_type_scat_dispersion_imag
_atom_type_scat_source
C C 0.0033 0.0016 'International Tables Vol C Tables 4.2.6.8 and 6.1.1.4'
H H 0.0000 0.0000 'International Tables Vol C Tables 4.2.6.8 and 6.1.1.4'
O O 0.0106 0.0060 'International Tables Vol C Tables 4.2.6.8 and 6.1.1.4'
Tm Tm -0.3139 5.2483 'International Tables Vol C Tables 4.2.6.8 and 6.1.1.4'

loop_
_geom_angle_atom_site_label_1
_geom_angle_atom_site_label_2
_geom_angle_atom_site_label_3
_geom_angle
_geom_angle_site_symmetry_1
_geom_angle_site_symmetry_3
_geom_angle_publ_flag
O3 Tm1 C4 125.11(18) . . ?
O3 Tm1 C5 131.6(2) . . ?
O3 Tm1 C6 102.85(19) . . ?
O3 Tm1 C7 81.77(19) . . ?
O3 Tm1 C8 93.95(18) . . ?
O3 Tm1 C21 132.6(2) . . ?
O3 Tm1 C22 105.7(2) . . ?
O3 Tm1 C23 81.36(19) . . ?
O3 Tm1 C24 89.9(2) . . ?
O3 Tm1 C25 120.20(19) . . ?
C4 Tm1 C8 31.17(18) . . ?
C4 Tm1 C24 144.9(2) . . ?
C5 Tm1 C4 31.00(19) . . ?
C5 Tm1 C6 30.94(19) . . ?
C5 Tm1 C8 51.02(19) . . ?
C5 Tm1 C24 124.3(2) . . ?
C5 Tm1 C25 96.7(2) . . ?
C6 Tm1 C4 51.90(19) . . ?
C6 Tm1 C8 51.85(19) . . ?
C6 Tm1 C24 124.7(2) . . ?
C6 Tm1 C25 108.8(2) . . ?
C7 Tm1 C4 51.36(19) . . ?
C7 Tm1 C5 50.6(2) . . ?
C7 Tm1 C6 31.06(19) . . ?
C7 Tm1 C8 31.16(18) . . ?
C7 Tm1 C24 147.66(18) . . ?
C7 Tm1 C25 139.8(2) . . ?
C8 Tm1 C24 175.3(2) . . ?
C21 Tm1 C4 97.7(2) . . ?
C21 Tm1 C5 95.4(2) . . ?
C21 Tm1 C6 120.9(2) . . ?
C21 Tm1 C7 145.7(2) . . ?
C21 Tm1 C8 126.5(2) . . ?
C21 Tm1 C22 31.0(2) . . ?
C21 Tm1 C23 51.2(2) . . ?
C21 Tm1 C24 51.3(2) . . ?
C21 Tm1 C25 31.48(19) . . ?
C22 Tm1 C4 112.0(2) . . ?
C22 Tm1 C5 122.2(2) . . ?
C22 Tm1 C6 151.1(2) . . ?
C22 Tm1 C7 160.44(19) . . ?
C22 Tm1 C8 129.29(19) . . ?
C22 Tm1 C23 31.2(2) . . ?
C22 Tm1 C24 51.67(18) . . ?
C22 Tm1 C25 51.7(2) . . ?
C23 Tm1 C4 143.2(2) . . ?
C23 Tm1 C5 145.6(2) . . ?
C23 Tm1 C6 155.8(2) . . ?
C23 Tm1 C7 163.1(2) . . ?
C23 Tm1 C8 152.3(2) . . ?
C23 Tm1 C24 31.18(19) . . ?
C23 Tm1 C25 51.2(2) . . ?
C25 Tm1 C4 114.4(2) . . ?
C25 Tm1 C8 145.2(2) . . ?
C25 Tm1 C24 30.6(2) . . ?
O2 Tm2 C2 56.96(19) . . ?
O2 Tm2 C38 82.0(2) . . ?
O2 Tm2 C39 104.56(18) . . ?
O2 Tm2 C40 132.38(17) . . ?
O2 Tm2 C41 123.08(18) . . ?
O2 Tm2 C42 92.45(18) . . ?
O2 Tm2 C55 84.98(19) . . ?
O2 Tm2 C56 114.47(18) . . ?
O2 Tm2 C57 131.65(18) . . ?
O2 Tm2 C58 108.53(19) . . ?
O2 Tm2 C59 81.76(18) . . ?
C2 Tm2 C38 89.8(2) . . ?
C2 Tm2 C39 85.2(2) . . ?
C2 Tm2 C40 110.4(2) . . ?
C2 Tm2 C41 135.1(2) . . ?
C2 Tm2 C42 119.9(2) . . ?
C2 Tm2 C55 79.7(2) . . ?
C2 Tm2 C56 88.6(2) . . ?
C2 Tm2 C57 119.8(2) . . ?
C2 Tm2 C58 129.9(2) . . ?
C2 Tm2 C59 102.9(2) . . ?
C38 Tm2 C39 30.60(19) . . ?
C38 Tm2 C40 50.8(2) . . ?
C38 Tm2 C41 50.4(2) . . ?
C38 Tm2 C42 31.20(18) . . ?
C38 Tm2 C55 166.4(2) . . ?
C38 Tm2 C58 138.74(19) . . ?
C38 Tm2 C59 149.06(19) . . ?
C39 Tm2 C40 30.34(18) . . ?
C41 Tm2 C39 50.1(2) . . ?
C41 Tm2 C40 30.85(18) . . ?
C41 Tm2 C42 30.65(19) . . ?
C41 Tm2 C58 94.2(2) . . ?
C41 Tm2 C59 121.9(2) . . ?
C42 Tm2 C39 51.1(2) . . ?
C42 Tm2 C40 51.40(19) . . ?
C42 Tm2 C58 107.55(19) . . ?
C42 Tm2 C59 124.1(2) . . ?
C55 Tm2 C39 153.76(19) . . ?
C55 Tm2 C40 141.4(2) . . ?
C55 Tm2 C41 142.5(2) . . ?
C55 Tm2 C42 154.5(2) . . ?
C55 Tm2 C58 50.3(2) . . ?
C55 Tm2 C59 30.38(18) . . ?
C56 Tm2 C38 158.7(2) . . ?
C56 Tm2 C39 128.16(19) . . ?
C56 Tm2 C40 110.4(2) . . ?
C56 Tm2 C41 120.3(2) . . ?
C56 Tm2 C42 149.2(2) . . ?
C56 Tm2 C55 31.09(18) . . ?
C56 Tm2 C58 51.42(19) . . ?
C56 Tm2 C59 51.31(19) . . ?
C57 Tm2 C38 143.0(2) . . ?
C57 Tm2 C39 123.7(2) . . ?
C57 Tm2 C40 95.4(2) . . ?
C57 Tm2 C41 93.1(2) . . ?
C57 Tm2 C42 118.8(2) . . ?
C57 Tm2 C55 50.6(2) . . ?
C57 Tm2 C56 31.30(19) . . ?
C57 Tm2 C58 30.66(19) . . ?
C57 Tm2 C59 50.56(19) . . ?
C58 Tm2 C39 141.3(2) . . ?
C58 Tm2 C40 111.4(2) . . ?
C59 Tm2 C39 171.6(2) . . ?
C59 Tm2 C40 141.7(2) . . ?
C59 Tm2 C58 30.44(18) . . ?
C3 O2 Tm2 99.2(4) . . ?
C3 O3 Tm1 170.8(4) . . ?
O1 C1 C2 172.2(8) . . ?
C1 C2 Tm2 143.5(5) . . ?
C1 C2 C3 128.6(7) . . ?
C3 C2 Tm2 87.5(4) . . ?
O2 C3 Tm2 54.4(3) . . ?
O2 C3 O3 120.4(6) . . ?
O2 C3 C2 116.0(6) . . ?
O3 C3 Tm2 173.5(5) . . ?
O3 C3 C2 123.5(6) . . ?
C2 C3 Tm2 61.9(4) . . ?
C5 C4 Tm1 71.2(3) . . ?
C5 C4 C8 105.7(6) . . ?
C5 C4 C9 117.1(6) . . ?
C8 C4 Tm1 74.5(3) . . ?
C8 C4 C9 133.8(6) . . ?
C9 C4 Tm1 134.2(4) . . ?
Tm1 C5 H5 114.7 . . ?
C4 C5 Tm1 77.8(4) . . ?
C4 C5 H5 124.3 . . ?
C6 C5 Tm1 75.0(4) . . ?
C6 C5 C4 111.5(6) . . ?
C6 C5 H5 124.3 . . ?
C5 C6 Tm1 74.1(4) . . ?
C5 C6 C7 105.7(6) . . ?
C5 C6 C17 128.8(6) . . ?
C7 C6 Tm1 73.6(4) . . ?
C7 C6 C17 124.3(6) . . ?
C17 C6 Tm1 127.1(4) . . ?
Tm1 C7 H7 113.8 . . ?
C6 C7 Tm1 75.3(3) . . ?
C6 C7 H7 124.5 . . ?
C6 C7 C8 110.9(6) . . ?
C8 C7 Tm1 78.2(3) . . ?
C8 C7 H7 124.5 . . ?
C4 C8 Tm1 74.3(3) . . ?
C4 C8 C13 133.2(6) . . ?
C7 C8 Tm1 70.6(3) . . ?
C7 C8 C4 106.0(5) . . ?
C7 C8 C13 119.2(6) . . ?
C13 C8 Tm1 130.2(4) . . ?
C4 C9 C10 111.1(5) . . ?
C4 C9 C11 117.8(6) . . ?
C11 C9 C10 105.1(6) . . ?
C12 C9 C4 106.8(5) . . ?
C12 C9 C10 107.6(6) . . ?
C12 C9 C11 108.0(6) . . ?
C9 C10 H10A 109.5 . . ?
C9 C10 H10B 109.5 . . ?
C9 C10 H10C 109.5 . . ?
H10A C10 H10B 109.5 . . ?
H10A C10 H10C 109.5 . . ?
H10B C10 H10C 109.5 . . ?
C9 C11 H11A 109.5 . . ?
C9 C11 H11B 109.5 . . ?
C9 C11 H11C 109.5 . . ?
H11A C11 H11B 109.5 . . ?
H11A C11 H11C 109.5 . . ?
H11B C11 H11C 109.5 . . ?
C9 C12 H12A 109.5 . . ?
C9 C12 H12B 109.5 . . ?
C9 C12 H12C 109.5 . . ?
H12A C12 H12B 109.5 . . ?
H12A C12 H12C 109.5 . . ?
H12B C12 H12C 109.5 . . ?
C14 C13 C8 116.4(6) . . ?
C14 C13 C15 109.0(6) . . ?
C14 C13 C16 105.3(6) . . ?
C15 C13 C8 108.6(6) . . ?
C15 C13 C16 106.7(6) . . ?
C16 C13 C8 110.3(5) . . ?
C13 C14 H14A 109.5 . . ?
C13 C14 H14B 109.5 . . ?
C13 C14 H14C 109.5 . . ?
H14A C14 H14B 109.5 . . ?
H14A C14 H14C 109.5 . . ?
H14B C14 H14C 109.5 . . ?
C13 C15 H15A 109.5 . . ?
C13 C15 H15B 109.5 . . ?
C13 C15 H15C 109.5 . . ?
H15A C15 H15B 109.5 . . ?
H15A C15 H15C 109.5 . . ?
H15B C15 H15C 109.5 . . ?
C13 C16 H16A 109.5 . . ?
C13 C16 H16B 109.5 . . ?
C13 C16 H16C 109.5 . . ?
H16A C16 H16B 109.5 . . ?
H16A C16 H16C 109.5 . . ?
H16B C16 H16C 109.5 . . ?
C6 C17 C18 110.8(6) . . ?
C6 C17 C19 112.3(6) . . ?
C6 C17 C20 108.1(6) . . ?
C19 C17 C18 109.7(6) . . ?
C19 C17 C20 107.0(6) . . ?
C20 C17 C18 108.7(6) . . ?
C17 C18 H18A 109.5 . . ?
C17 C18 H18B 109.5 . . ?
C17 C18 H18C 109.5 . . ?
H18A C18 H18B 109.5 . . ?
H18A C18 H18C 109.5 . . ?
H18B C18 H18C 109.5 . . ?
C17 C19 H19A 109.5 . . ?
C17 C19 H19B 109.5 . . ?
C17 C19 H19C 109.5 . . ?
H19A C19 H19B 109.5 . . ?
H19A C19 H19C 109.5 . . ?
H19B C19 H19C 109.5 . . ?
C17 C20 H20A 109.5 . . ?
C17 C20 H20B 109.5 . . ?
C17 C20 H20C 109.5 . . ?
H20A C20 H20B 109.5 . . ?
H20A C20 H20C 109.5 . . ?
H20B C20 H20C 109.5 . . ?
Tm1 C21 H21 114.1 . . ?
C22 C21 Tm1 74.5(4) . . ?
C22 C21 H21 125.2 . . ?
C22 C21 C25 109.6(6) . . ?
C25 C21 Tm1 78.2(4) . . ?
C25 C21 H21 125.2 . . ?
C21 C22 Tm1 74.5(4) . . ?
C21 C22 C23 107.4(6) . . ?
C21 C22 C26 127.5(6) . . ?
C23 C22 Tm1 74.7(4) . . ?
C23 C22 C26 124.8(7) . . ?
C26 C22 Tm1 112.1(4) . . ?
Tm1 C23 H23 114.3 . . ?
C22 C23 Tm1 74.0(3) . . ?
C22 C23 H23 125.2 . . ?
C22 C23 C24 109.7(6) . . ?
C24 C23 Tm1 78.6(3) . . ?
C24 C23 H23 125.2 . . ?
C23 C24 Tm1 70.3(3) . . ?
C23 C24 C30 119.2(7) . . ?
C25 C24 Tm1 74.2(3) . . ?
C25 C24 C23 106.5(6) . . ?
C25 C24 C30 133.8(6) . . ?
C30 C24 Tm1 126.4(4) . . ?
C21 C25 Tm1 70.3(4) . . ?
C21 C25 C34 117.6(6) . . ?
C24 C25 Tm1 75.2(3) . . ?
C24 C25 C21 106.7(6) . . ?
C24 C25 C34 133.2(6) . . ?
C34 C25 Tm1 132.6(4) . . ?
C27 C26 C22 111.1(6) . . ?
C27 C26 C28 108.9(6) . . ?
C28 C26 C22 110.1(6) . . ?
C29 C26 C22 106.5(6) . . ?
C29 C26 C27 109.9(6) . . ?
C29 C26 C28 110.4(6) . . ?
C26 C27 H27A 109.5 . . ?
C26 C27 H27B 109.5 . . ?
C26 C27 H27C 109.5 . . ?
H27A C27 H27B 109.5 . . ?
H27A C27 H27C 109.5 . . ?
H27B C27 H27C 109.5 . . ?
C26 C28 H28A 109.5 . . ?
C26 C28 H28B 109.5 . . ?
C26 C28 H28C 109.5 . . ?
H28A C28 H28B 109.5 . . ?
H28A C28 H28C 109.5 . . ?
H28B C28 H28C 109.5 . . ?
C26 C29 H29A 109.5 . . ?
C26 C29 H29B 109.5 . . ?
C26 C29 H29C 109.5 . . ?
H29A C29 H29B 109.5 . . ?
H29A C29 H29C 109.5 . . ?
H29B C29 H29C 109.5 . . ?
C31 C30 C24 109.7(6) . . ?
C32 C30 C24 110.2(6) . . ?
C32 C30 C31 105.6(6) . . ?
C33 C30 C24 114.2(6) . . ?
C33 C30 C31 111.0(6) . . ?
C33 C30 C32 105.8(6) . . ?
C30 C31 H31A 109.5 . . ?
C30 C31 H31B 109.5 . . ?
C30 C31 H31C 109.5 . . ?
H31A C31 H31B 109.5 . . ?
H31A C31 H31C 109.5 . . ?
H31B C31 H31C 109.5 . . ?
C30 C32 H32A 109.5 . . ?
C30 C32 H32B 109.5 . . ?
C30 C32 H32C 109.5 . . ?
H32A C32 H32B 109.5 . . ?
H32A C32 H32C 109.5 . . ?
H32B C32 H32C 109.5 . . ?
C30 C33 H33A 109.5 . . ?
C30 C33 H33B 109.5 . . ?
C30 C33 H33C 109.5 . . ?
H33A C33 H33B 109.5 . . ?
H33A C33 H33C 109.5 . . ?
H33B C33 H33C 109.5 . . ?
C35 C34 C25 111.5(6) . . ?
C35 C34 C36 106.3(6) . . ?
C36 C34 C25 107.1(5) . . ?
C37 C34 C25 115.9(6) . . ?
C37 C34 C35 106.2(6) . . ?
C37 C34 C36 109.4(6) . . ?
C34 C35 H35A 109.5 . . ?
C34 C35 H35B 109.5 . . ?
C34 C35 H35C 109.5 . . ?
H35A C35 H35B 109.5 . . ?
H35A C35 H35C 109.5 . . ?
H35B C35 H35C 109.5 . . ?
C34 C36 H36A 109.5 . . ?
C34 C36 H36B 109.5 . . ?
C34 C36 H36C 109.5 . . ?
H36A C36 H36B 109.5 . . ?
H36A C36 H36C 109.5 . . ?
H36B C36 H36C 109.5 . . ?
C34 C37 H37A 109.5 . . ?
C34 C37 H37B 109.5 . . ?
C34 C37 H37C 109.5 . . ?
H37A C37 H37B 109.5 . . ?
H37A C37 H37C 109.5 . . ?
H37B C37 H37C 109.5 . . ?
Tm2 C38 H38 112.6 . . ?
C39 C38 Tm2 79.7(3) . . ?
C39 C38 H38 125.0 . . ?
C42 C38 Tm2 74.8(3) . . ?
C42 C38 H38 125.0 . . ?
C42 C38 C39 110.0(7) . . ?
C38 C39 Tm2 69.7(3) . . ?
C38 C39 C40 107.5(6) . . ?
C38 C39 C43 120.3(6) . . ?
C40 C39 Tm2 75.0(3) . . ?
C40 C39 C43 130.9(6) . . ?
C43 C39 Tm2 130.1(4) . . ?
C39 C40 Tm2 74.6(4) . . ?
C39 C40 C47 134.7(6) . . ?
C41 C40 Tm2 69.8(3) . . ?
C41 C40 C39 104.9(5) . . ?
C41 C40 C47 115.6(6) . . ?
C47 C40 Tm2 137.0(4) . . ?
Tm2 C41 H41 113.5 . . ?
C40 C41 Tm2 79.3(4) . . ?
C40 C41 H41 124.2 . . ?
C42 C41 Tm2 74.8(4) . . ?
C42 C41 C40 111.6(6) . . ?
C42 C41 H41 124.2 . . ?
C38 C42 Tm2 74.0(3) . . ?
C38 C42 C51 125.2(6) . . ?
C41 C42 Tm2 74.6(4) . . ?
C41 C42 C38 105.9(6) . . ?
C41 C42 C51 128.0(6) . . ?
C51 C42 Tm2 124.9(4) . . ?
C39 C43 C44 109.9(6) . . ?
C45 C43 C39 115.0(6) . . ?
C45 C43 C44 106.2(6) . . ?
C45 C43 C46 110.8(6) . . ?
C46 C43 C39 108.9(6) . . ?
C46 C43 C44 105.6(6) . . ?
C43 C44 H44A 109.5 . . ?
C43 C44 H44B 109.5 . . ?
C43 C44 H44C 109.5 . . ?
H44A C44 H44B 109.5 . . ?
H44A C44 H44C 109.5 . . ?
H44B C44 H44C 109.5 . . ?
C43 C45 H45A 109.5 . . ?
C43 C45 H45B 109.5 . . ?
C43 C45 H45C 109.5 . . ?
H45A C45 H45B 109.5 . . ?
H45A C45 H45C 109.5 . . ?
H45B C45 H45C 109.5 . . ?
C43 C46 H46A 109.5 . . ?
C43 C46 H46B 109.5 . . ?
C43 C46 H46C 109.5 . . ?
H46A C46 H46B 109.5 . . ?
H46A C46 H46C 109.5 . . ?
H46B C46 H46C 109.5 . . ?
C40 C47 C48 118.1(6) . . ?
C40 C47 C49 106.8(5) . . ?
C40 C47 C50 111.8(5) . . ?
C48 C47 C49 106.2(6) . . ?
C50 C47 C48 105.8(6) . . ?
C50 C47 C49 107.6(6) . . ?
C47 C48 H48A 109.5 . . ?
C47 C48 H48B 109.5 . . ?
C47 C48 H48C 109.5 . . ?
H48A C48 H48B 109.5 . . ?
H48A C48 H48C 109.5 . . ?
H48B C48 H48C 109.5 . . ?
C47 C49 H49A 109.5 . . ?
C47 C49 H49B 109.5 . . ?
C47 C49 H49C 109.5 . . ?
H49A C49 H49B 109.5 . . ?
H49A C49 H49C 109.5 . . ?
H49B C49 H49C 109.5 . . ?
C47 C50 H50A 109.5 . . ?
C47 C50 H50B 109.5 . . ?
C47 C50 H50C 109.5 . . ?
H50A C50 H50B 109.5 . . ?
H50A C50 H50C 109.5 . . ?
H50B C50 H50C 109.5 . . ?
C52 C51 C42 108.4(5) . . ?
C52 C51 C54 107.9(6) . . ?
C53 C51 C42 111.9(5) . . ?
C53 C51 C52 109.7(7) . . ?
C53 C51 C54 109.4(6) . . ?
C54 C51 C42 109.5(6) . . ?
C51 C52 H52A 109.5 . . ?
C51 C52 H52B 109.5 . . ?
C51 C52 H52C 109.5 . . ?
H52A C52 H52B 109.5 . . ?
H52A C52 H52C 109.5 . . ?
H52B C52 H52C 109.5 . . ?
C51 C53 H53A 109.5 . . ?
C51 C53 H53B 109.5 . . ?
C51 C53 H53C 109.5 . . ?
H53A C53 H53B 109.5 . . ?
H53A C53 H53C 109.5 . . ?
H53B C53 H53C 109.5 . . ?
C51 C54 H54A 109.5 . . ?
C51 C54 H54B 109.5 . . ?
C51 C54 H54C 109.5 . . ?
H54A C54 H54B 109.5 . . ?
H54A C54 H54C 109.5 . . ?
H54B C54 H54C 109.5 . . ?
Tm2 C55 H55 114.5 . . ?
C56 C55 Tm2 73.8(4) . . ?
C56 C55 H55 124.6 . . ?
C56 C55 C59 110.9(6) . . ?
C59 C55 Tm2 78.9(4) . . ?
C59 C55 H55 124.6 . . ?
C55 C56 Tm2 75.1(4) . . ?
C55 C56 C57 105.4(6) . . ?
C55 C56 C68 127.7(6) . . ?
C57 C56 Tm2 73.9(4) . . ?
C57 C56 C68 126.5(6) . . ?
C68 C56 Tm2 120.8(4) . . ?
Tm2 C57 H57 112.6 . . ?
C56 C57 Tm2 74.8(4) . . ?
C56 C57 H57 124.6 . . ?
C56 C57 C58 110.7(6) . . ?
C58 C57 Tm2 79.9(4) . . ?
C58 C57 H57 124.6 . . ?
C57 C58 Tm2 69.4(4) . . ?
C57 C58 C59 106.2(6) . . ?
C57 C58 C64 118.3(6) . . ?
C59 C58 Tm2 74.7(4) . . ?
C59 C58 C64 132.8(7) . . ?
C64 C58 Tm2 134.3(4) . . ?
C55 C59 Tm2 70.7(4) . . ?
C55 C59 C58 106.7(6) . . ?
C55 C59 C60 119.2(6) . . ?
C58 C59 Tm2 74.9(4) . . ?
C58 C59 C60 133.4(6) . . ?
C60 C59 Tm2 126.3(4) . . ?
C59 C60 C63 110.8(6) . . ?
C61 C60 C59 110.2(6) . . ?
C61 C60 C62 106.0(6) . . ?
C61 C60 C63 106.2(6) . . ?
C62 C60 C59 115.2(6) . . ?
C62 C60 C63 107.9(6) . . ?
C60 C61 H61A 109.5 . . ?
C60 C61 H61B 109.5 . . ?
C60 C61 H61C 109.5 . . ?
H61A C61 H61B 109.5 . . ?
H61A C61 H61C 109.5 . . ?
H61B C61 H61C 109.5 . . ?
C60 C62 H62A 109.5 . . ?
C60 C62 H62B 109.5 . . ?
C60 C62 H62C 109.5 . . ?
H62A C62 H62B 109.5 . . ?
H62A C62 H62C 109.5 . . ?
H62B C62 H62C 109.5 . . ?
C60 C63 H63A 109.5 . . ?
C60 C63 H63B 109.5 . . ?
C60 C63 H63C 109.5 . . ?
H63A C63 H63B 109.5 . . ?
H63A C63 H63C 109.5 . . ?
H63B C63 H63C 109.5 . . ?
C58 C64 C66 107.0(6) . . ?
C65 C64 C58 116.1(6) . . ?
C65 C64 C66 109.3(6) . . ?
C65 C64 C67 105.9(6) . . ?
C67 C64 C58 111.8(6) . . ?
C67 C64 C66 106.3(6) . . ?
C64 C65 H65A 109.5 . . ?
C64 C65 H65B 109.5 . . ?
C64 C65 H65C 109.5 . . ?
H65A C65 H65B 109.5 . . ?
H65A C65 H65C 109.5 . . ?
H65B C65 H65C 109.5 . . ?
C64 C66 H66A 109.5 . . ?
C64 C66 H66B 109.5 . . ?
C64 C66 H66C 109.5 . . ?
H66A C66 H66B 109.5 . . ?
H66A C66 H66C 109.5 . . ?
H66B C66 H66C 109.5 . . ?
C64 C67 H67A 109.5 . . ?
C64 C67 H67B 109.5 . . ?
C64 C67 H67C 109.5 . . ?
H67A C67 H67B 109.5 . . ?
H67A C67 H67C 109.5 . . ?
H67B C67 H67C 109.5 . . ?
C56 C68 C69 111.3(5) . . ?
C56 C68 C70 110.9(5) . . ?
C56 C68 C71 108.2(5) . . ?
C69 C68 C70 109.7(6) . . ?
C69 C68 C71 108.2(6) . . ?
C70 C68 C71 108.5(5) . . ?
C68 C69 H69A 109.5 . . ?
C68 C69 H69B 109.5 . . ?
C68 C69 H69C 109.5 . . ?
H69A C69 H69B 109.5 . . ?
H69A C69 H69C 109.5 . . ?
H69B C69 H69C 109.5 . . ?
C68 C70 H70A 109.5 . . ?
C68 C70 H70B 109.5 . . ?
C68 C70 H70C 109.5 . . ?
H70A C70 H70B 109.5 . . ?
H70A C70 H70C 109.5 . . ?
H70B C70 H70C 109.5 . . ?
C68 C71 H71A 109.5 . . ?
C68 C71 H71B 109.5 . . ?
C68 C71 H71C 109.5 . . ?
H71A C71 H71B 109.5 . . ?
H71A C71 H71C 109.5 . . ?
H71B C71 H71C 109.5 . . ?

loop_
_geom_bond_atom_site_label_1
_geom_bond_atom_site_label_2
_geom_bond_distance
_geom_bond_site_symmetry_2
_geom_bond_publ_flag
Tm1 O3 2.098(5) . ?
Tm1 C4 2.708(6) . ?
Tm1 C5 2.624(6) . ?
Tm1 C6 2.635(6) . ?
Tm1 C7 2.613(6) . ?
Tm1 C8 2.711(6) . ?
Tm1 C21 2.601(7) . ?
Tm1 C22 2.601(6) . ?
Tm1 C23 2.610(6) . ?
Tm1 C24 2.718(5) . ?
Tm1 C25 2.705(6) . ?
Tm2 O2 2.307(5) . ?
Tm2 C2 2.473(7) . ?
Tm2 C38 2.636(6) . ?
Tm2 C39 2.764(6) . ?
Tm2 C40 2.769(6) . ?
Tm2 C41 2.645(6) . ?
Tm2 C42 2.647(6) . ?
Tm2 C55 2.645(6) . ?
Tm2 C56 2.627(6) . ?
Tm2 C57 2.617(6) . ?
Tm2 C58 2.753(6) . ?
Tm2 C59 2.750(7) . ?
O1 C1 1.181(9) . ?
O2 C3 1.261(8) . ?
O3 C3 1.296(8) . ?
C1 C2 1.284(10) . ?
C2 C3 1.430(9) . ?
C4 C5 1.427(9) . ?
C4 C8 1.456(9) . ?
C4 C9 1.539(9) . ?
C5 H5 0.9500 . ?
C5 C6 1.403(9) . ?
C6 C7 1.405(9) . ?
C6 C17 1.520(9) . ?
C7 H7 0.9500 . ?
C7 C8 1.433(8) . ?
C8 C13 1.544(8) . ?
C9 C10 1.551(9) . ?
C9 C11 1.541(9) . ?
C9 C12 1.538(9) . ?
C10 H10A 0.9800 . ?
C10 H10B 0.9800 . ?
C10 H10C 0.9800 . ?
C11 H11A 0.9800 . ?
C11 H11B 0.9800 . ?
C11 H11C 0.9800 . ?
C12 H12A 0.9800 . ?
C12 H12B 0.9800 . ?
C12 H12C 0.9800 . ?
C13 C14 1.528(9) . ?
C13 C15 1.533(9) . ?
C13 C16 1.534(9) . ?
C14 H14A 0.9800 . ?
C14 H14B 0.9800 . ?
C14 H14C 0.9800 . ?
C15 H15A 0.9800 . ?
C15 H15B 0.9800 . ?
C15 H15C 0.9800 . ?
C16 H16A 0.9800 . ?
C16 H16B 0.9800 . ?
C16 H16C 0.9800 . ?
C17 C18 1.527(9) . ?
C17 C19 1.521(10) . ?
C17 C20 1.526(10) . ?
C18 H18A 0.9800 . ?
C18 H18B 0.9800 . ?
C18 H18C 0.9800 . ?
C19 H19A 0.9800 . ?
C19 H19B 0.9800 . ?
C19 H19C 0.9800 . ?
C20 H20A 0.9800 . ?
C20 H20B 0.9800 . ?
C20 H20C 0.9800 . ?
C21 H21 0.9500 . ?
C21 C22 1.392(10) . ?
C21 C25 1.443(9) . ?
C22 C23 1.402(9) . ?
C22 C26 1.534(9) . ?
C23 H23 0.9500 . ?
C23 C24 1.436(9) . ?
C24 C25 1.430(10) . ?
C24 C30 1.551(8) . ?
C25 C34 1.558(9) . ?
C26 C27 1.526(10) . ?
C26 C28 1.531(10) . ?
C26 C29 1.514(9) . ?
C27 H27A 0.9800 . ?
C27 H27B 0.9800 . ?
C27 H27C 0.9800 . ?
C28 H28A 0.9800 . ?
C28 H28B 0.9800 . ?
C28 H28C 0.9800 . ?
C29 H29A 0.9800 . ?
C29 H29B 0.9800 . ?
C29 H29C 0.9800 . ?
C30 C31 1.539(9) . ?
C30 C32 1.537(9) . ?
C30 C33 1.536(9) . ?
C31 H31A 0.9800 . ?
C31 H31B 0.9800 . ?
C31 H31C 0.9800 . ?
C32 H32A 0.9800 . ?
C32 H32B 0.9800 . ?
C32 H32C 0.9800 . ?
C33 H33A 0.9800 . ?
C33 H33B 0.9800 . ?
C33 H33C 0.9800 . ?
C34 C35 1.536(10) . ?
C34 C36 1.546(9) . ?
C34 C37 1.525(9) . ?
C35 H35A 0.9800 . ?
C35 H35B 0.9800 . ?
C35 H35C 0.9800 . ?
C36 H36A 0.9800 . ?
C36 H36B 0.9800 . ?
C36 H36C 0.9800 . ?
C37 H37A 0.9800 . ?
C37 H37B 0.9800 . ?
C37 H37C 0.9800 . ?
C38 H38 0.9500 . ?
C38 C39 1.430(9) . ?
C38 C42 1.420(8) . ?
C39 C40 1.448(9) . ?
C39 C43 1.548(9) . ?
C40 C41 1.445(9) . ?
C40 C47 1.531(9) . ?
C41 H41 0.9500 . ?
C41 C42 1.399(9) . ?
C42 C51 1.528(8) . ?
C43 C44 1.552(9) . ?
C43 C45 1.534(9) . ?
C43 C46 1.541(9) . ?
C44 H44A 0.9800 . ?
C44 H44B 0.9800 . ?
C44 H44C 0.9800 . ?
C45 H45A 0.9800 . ?
C45 H45B 0.9800 . ?
C45 H45C 0.9800 . ?
C46 H46A 0.9800 . ?
C46 H46B 0.9800 . ?
C46 H46C 0.9800 . ?
C47 C48 1.540(9) . ?
C47 C49 1.555(9) . ?
C47 C50 1.533(9) . ?
C48 H48A 0.9800 . ?
C48 H48B 0.9800 . ?
C48 H48C 0.9800 . ?
C49 H49A 0.9800 . ?
C49 H49B 0.9800 . ?
C49 H49C 0.9800 . ?
C50 H50A 0.9800 . ?
C50 H50B 0.9800 . ?
C50 H50C 0.9800 . ?
C51 C52 1.517(9) . ?
C51 C53 1.501(10) . ?
C51 C54 1.524(10) . ?
C52 H52A 0.9800 . ?
C52 H52B 0.9800 . ?
C52 H52C 0.9800 . ?
C53 H53A 0.9800 . ?
C53 H53B 0.9800 . ?
C53 H53C 0.9800 . ?
C54 H54A 0.9800 . ?
C54 H54B 0.9800 . ?
C54 H54C 0.9800 . ?
C55 H55 0.9500 . ?
C55 C56 1.413(8) . ?
C55 C59 1.417(9) . ?
C56 C57 1.415(9) . ?
C56 C68 1.516(8) . ?
C57 H57 0.9500 . ?
C57 C58 1.426(9) . ?
C58 C59 1.445(9) . ?
C58 C64 1.542(9) . ?
C59 C60 1.554(9) . ?
C60 C61 1.520(9) . ?
C60 C62 1.528(9) . ?
C60 C63 1.556(9) . ?
C61 H61A 0.9800 . ?
C61 H61B 0.9800 . ?
C61 H61C 0.9800 . ?
C62 H62A 0.9800 . ?
C62 H62B 0.9800 . ?
C62 H62C 0.9800 . ?
C63 H63A 0.9800 . ?
C63 H63B 0.9800 . ?
C63 H63C 0.9800 . ?
C64 C65 1.540(10) . ?
C64 C66 1.546(9) . ?
C64 C67 1.540(10) . ?
C65 H65A 0.9800 . ?
C65 H65B 0.9800 . ?
C65 H65C 0.9800 . ?
C66 H66A 0.9800 . ?
C66 H66B 0.9800 . ?
C66 H66C 0.9800 . ?
C67 H67A 0.9800 . ?
C67 H67B 0.9800 . ?
C67 H67C 0.9800 . ?
C68 C69 1.522(9) . ?
C68 C70 1.533(9) . ?
C68 C71 1.534(9) . ?
C69 H69A 0.9800 . ?
C69 H69B 0.9800 . ?
C69 H69C 0.9800 . ?
C70 H70A 0.9800 . ?
C70 H70B 0.9800 . ?
C70 H70C 0.9800 . ?
C71 H71A 0.9800 . ?
C71 H71B 0.9800 . ?
C71 H71C 0.9800 . ?

loop_
_geom_torsion_atom_site_label_1
_geom_torsion_atom_site_label_2
_geom_torsion_atom_site_label_3
_geom_torsion_atom_site_label_4
_geom_torsion
_geom_torsion_site_symmetry_1
_geom_torsion_site_symmetry_2
_geom_torsion_site_symmetry_3
_geom_torsion_site_symmetry_4
_geom_torsion_publ_flag
Tm1 C4 C5 C6 -68.3(5) . . . . ?
Tm1 C4 C8 C7 64.0(4) . . . . ?
Tm1 C4 C8 C13 -130.9(7) . . . . ?
Tm1 C4 C9 C10 -42.4(8) . . . . ?
Tm1 C4 C9 C11 78.9(8) . . . . ?
Tm1 C4 C9 C12 -159.4(5) . . . . ?
Tm1 C5 C6 C7 -67.3(4) . . . . ?
Tm1 C5 C6 C17 125.1(7) . . . . ?
Tm1 C6 C7 C8 -70.9(4) . . . . ?
Tm1 C6 C17 C18 -26.7(8) . . . . ?
Tm1 C6 C17 C19 96.3(7) . . . . ?
Tm1 C6 C17 C20 -145.8(5) . . . . ?
Tm1 C7 C8 C4 -66.5(4) . . . . ?
Tm1 C7 C8 C13 126.0(5) . . . . ?
Tm1 C8 C13 C14 -45.6(8) . . . . ?
Tm1 C8 C13 C15 -169.1(4) . . . . ?
Tm1 C8 C13 C16 74.3(7) . . . . ?
Tm1 C21 C22 C23 -68.1(4) . . . . ?
Tm1 C21 C22 C26 106.2(6) . . . . ?
Tm1 C21 C25 C24 67.0(4) . . . . ?
Tm1 C21 C25 C34 -128.6(5) . . . . ?
Tm1 C22 C23 C24 -71.2(4) . . . . ?
Tm1 C22 C26 C27 -123.4(6) . . . . ?
Tm1 C22 C26 C28 115.9(5) . . . . ?
Tm1 C22 C26 C29 -3.8(7) . . . . ?
Tm1 C23 C24 C25 -65.9(4) . . . . ?
Tm1 C23 C24 C30 121.4(5) . . . . ?
Tm1 C24 C25 C21 -63.7(4) . . . . ?
Tm1 C24 C25 C34 135.4(7) . . . . ?
Tm1 C24 C30 C31 -162.7(5) . . . . ?
Tm1 C24 C30 C32 81.4(7) . . . . ?
Tm1 C24 C30 C33 -37.4(9) . . . . ?
Tm1 C25 C34 C35 -50.5(8) . . . . ?
Tm1 C25 C34 C36 -166.4(5) . . . . ?
Tm1 C25 C34 C37 71.2(8) . . . . ?
Tm2 O2 C3 O3 175.4(5) . . . . ?
Tm2 O2 C3 C2 -5.5(6) . . . . ?
Tm2 C2 C3 O2 5.1(5) . . . . ?
Tm2 C2 C3 O3 -175.9(5) . . . . ?
Tm2 C38 C39 C40 -66.1(4) . . . . ?
Tm2 C38 C39 C43 125.4(6) . . . . ?
Tm2 C38 C42 C41 68.3(4) . . . . ?
Tm2 C38 C42 C51 -121.7(6) . . . . ?
Tm2 C39 C40 C41 -63.7(4) . . . . ?
Tm2 C39 C40 C47 142.8(8) . . . . ?
Tm2 C39 C43 C44 71.5(7) . . . . ?
Tm2 C39 C43 C45 -48.3(8) . . . . ?
Tm2 C39 C43 C46 -173.2(5) . . . . ?
Tm2 C40 C41 C42 -68.8(4) . . . . ?
Tm2 C40 C47 C48 85.9(8) . . . . ?
Tm2 C40 C47 C49 -154.7(5) . . . . ?
Tm2 C40 C47 C50 -37.2(9) . . . . ?
Tm2 C41 C42 C38 -67.9(4) . . . . ?
Tm2 C41 C42 C51 122.5(6) . . . . ?
Tm2 C42 C51 C52 -137.5(5) . . . . ?
Tm2 C42 C51 C53 -16.4(8) . . . . ?
Tm2 C42 C51 C54 105.0(6) . . . . ?
Tm2 C55 C56 C57 68.3(4) . . . . ?
Tm2 C55 C56 C68 -117.7(7) . . . . ?
Tm2 C55 C59 C58 -66.8(5) . . . . ?
Tm2 C55 C59 C60 121.5(6) . . . . ?
Tm2 C56 C57 C58 72.8(5) . . . . ?
Tm2 C56 C68 C69 22.8(7) . . . . ?
Tm2 C56 C68 C70 -99.7(6) . . . . ?
Tm2 C56 C68 C71 141.5(5) . . . . ?
Tm2 C57 C58 C59 66.2(5) . . . . ?
Tm2 C57 C58 C64 -130.1(5) . . . . ?
Tm2 C58 C59 C55 64.0(4) . . . . ?
Tm2 C58 C59 C60 -126.0(7) . . . . ?
Tm2 C58 C64 C65 68.7(9) . . . . ?
Tm2 C58 C64 C66 -168.9(5) . . . . ?
Tm2 C58 C64 C67 -53.0(9) . . . . ?
Tm2 C59 C60 C61 80.8(7) . . . . ?
Tm2 C59 C60 C62 -39.0(8) . . . . ?
Tm2 C59 C60 C63 -162.0(5) . . . . ?
C1 C2 C3 Tm2 173.8(9) . . . . ?
C1 C2 C3 O2 178.9(7) . . . . ?
C1 C2 C3 O3 -2.1(12) . . . . ?
C4 C5 C6 Tm1 70.0(5) . . . . ?
C4 C5 C6 C7 2.7(7) . . . . ?
C4 C5 C6 C17 -164.9(6) . . . . ?
C4 C8 C13 C14 62.3(10) . . . . ?
C4 C8 C13 C15 -61.2(9) . . . . ?
C4 C8 C13 C16 -177.9(7) . . . . ?
C5 C4 C8 Tm1 -64.9(4) . . . . ?
C5 C4 C8 C7 -0.9(7) . . . . ?
C5 C4 C8 C13 164.2(6) . . . . ?
C5 C4 C9 C10 47.2(8) . . . . ?
C5 C4 C9 C11 168.5(6) . . . . ?
C5 C4 C9 C12 -69.8(7) . . . . ?
C5 C6 C7 Tm1 67.7(4) . . . . ?
C5 C6 C7 C8 -3.3(7) . . . . ?
C5 C6 C17 C18 -126.3(7) . . . . ?
C5 C6 C17 C19 -3.2(10) . . . . ?
C5 C6 C17 C20 114.7(8) . . . . ?
C6 C7 C8 Tm1 69.1(4) . . . . ?
C6 C7 C8 C4 2.6(7) . . . . ?
C6 C7 C8 C13 -165.0(5) . . . . ?
C7 C6 C17 C18 68.2(8) . . . . ?
C7 C6 C17 C19 -168.7(6) . . . . ?
C7 C6 C17 C20 -50.8(9) . . . . ?
C7 C8 C13 C14 -134.2(6) . . . . ?
C7 C8 C13 C15 102.3(7) . . . . ?
C7 C8 C13 C16 -14.3(8) . . . . ?
C8 C4 C5 Tm1 67.1(4) . . . . ?
C8 C4 C5 C6 -1.1(7) . . . . ?
C8 C4 C9 C10 -157.0(7) . . . . ?
C8 C4 C9 C11 -35.8(10) . . . . ?
C8 C4 C9 C12 85.9(9) . . . . ?
C9 C4 C5 Tm1 -130.8(5) . . . . ?
C9 C4 C5 C6 161.0(5) . . . . ?
C9 C4 C8 Tm1 137.5(7) . . . . ?
C9 C4 C8 C7 -158.6(7) . . . . ?
C9 C4 C8 C13 6.5(12) . . . . ?
C17 C6 C7 Tm1 -124.0(6) . . . . ?
C17 C6 C7 C8 165.0(6) . . . . ?
C21 C22 C23 Tm1 67.9(4) . . . . ?
C21 C22 C23 C24 -3.4(7) . . . . ?
C21 C22 C26 C27 149.6(7) . . . . ?
C21 C22 C26 C28 28.9(9) . . . . ?
C21 C22 C26 C29 -90.8(8) . . . . ?
C21 C25 C34 C35 37.4(8) . . . . ?
C21 C25 C34 C36 -78.4(7) . . . . ?
C21 C25 C34 C37 159.1(6) . . . . ?
C22 C21 C25 Tm1 -68.6(5) . . . . ?
C22 C21 C25 C24 -1.6(7) . . . . ?
C22 C21 C25 C34 162.8(6) . . . . ?
C22 C23 C24 Tm1 68.3(4) . . . . ?
C22 C23 C24 C25 2.4(7) . . . . ?
C22 C23 C24 C30 -170.3(5) . . . . ?
C23 C22 C26 C27 -37.1(9) . . . . ?
C23 C22 C26 C28 -157.8(6) . . . . ?
C23 C22 C26 C29 82.5(8) . . . . ?
C23 C24 C25 Tm1 63.3(4) . . . . ?
C23 C24 C25 C21 -0.5(7) . . . . ?
C23 C24 C25 C34 -161.4(7) . . . . ?
C23 C24 C30 C31 111.3(7) . . . . ?
C23 C24 C30 C32 -4.6(8) . . . . ?
C23 C24 C30 C33 -123.4(7) . . . . ?
C24 C25 C34 C35 -163.3(7) . . . . ?
C24 C25 C34 C36 80.8(9) . . . . ?
C24 C25 C34 C37 -41.6(10) . . . . ?
C25 C21 C22 Tm1 71.1(5) . . . . ?
C25 C21 C22 C23 3.0(7) . . . . ?
C25 C21 C22 C26 177.3(6) . . . . ?
C25 C24 C30 C31 -59.0(9) . . . . ?
C25 C24 C30 C32 -174.8(6) . . . . ?
C25 C24 C30 C33 66.3(9) . . . . ?
C26 C22 C23 Tm1 -106.5(6) . . . . ?
C26 C22 C23 C24 -177.8(5) . . . . ?
C30 C24 C25 Tm1 -125.6(7) . . . . ?
C30 C24 C25 C21 170.7(6) . . . . ?
C30 C24 C25 C34 9.8(12) . . . . ?
C38 C39 C40 Tm2 62.6(4) . . . . ?
C38 C39 C40 C41 -1.1(7) . . . . ?
C38 C39 C40 C47 -154.6(7) . . . . ?
C38 C39 C43 C44 -16.6(9) . . . . ?
C38 C39 C43 C45 -136.4(7) . . . . ?
C38 C39 C43 C46 98.6(7) . . . . ?
C38 C42 C51 C52 -42.9(9) . . . . ?
C38 C42 C51 C53 78.2(8) . . . . ?
C38 C42 C51 C54 -160.4(6) . . . . ?
C39 C38 C42 Tm2 -72.8(4) . . . . ?
C39 C38 C42 C41 -4.5(7) . . . . ?
C39 C38 C42 C51 165.5(6) . . . . ?
C39 C40 C41 Tm2 67.1(4) . . . . ?
C39 C40 C41 C42 -1.7(7) . . . . ?
C39 C40 C47 C48 -35.3(11) . . . . ?
C39 C40 C47 C49 84.2(9) . . . . ?
C39 C40 C47 C50 -158.4(7) . . . . ?
C40 C39 C43 C44 177.9(7) . . . . ?
C40 C39 C43 C45 58.2(10) . . . . ?
C40 C39 C43 C46 -66.8(9) . . . . ?
C40 C41 C42 Tm2 71.7(4) . . . . ?
C40 C41 C42 C38 3.8(7) . . . . ?
C40 C41 C42 C51 -165.8(6) . . . . ?
C41 C40 C47 C48 173.3(6) . . . . ?
C41 C40 C47 C49 -67.3(7) . . . . ?
C41 C40 C47 C50 50.2(8) . . . . ?
C41 C42 C51 C52 124.8(7) . . . . ?
C41 C42 C51 C53 -114.1(8) . . . . ?
C41 C42 C51 C54 7.4(9) . . . . ?
C42 C38 C39 Tm2 69.6(4) . . . . ?
C42 C38 C39 C40 3.5(7) . . . . ?
C42 C38 C39 C43 -165.0(5) . . . . ?
C43 C39 C40 Tm2 -130.6(7) . . . . ?
C43 C39 C40 C41 165.7(6) . . . . ?
C43 C39 C40 C47 12.2(12) . . . . ?
C47 C40 C41 Tm2 -133.5(5) . . . . ?
C47 C40 C41 C42 157.7(5) . . . . ?
C55 C56 C57 Tm2 -69.1(5) . . . . ?
C55 C56 C57 C58 3.6(7) . . . . ?
C55 C56 C68 C69 117.6(8) . . . . ?
C55 C56 C68 C70 -4.9(9) . . . . ?
C55 C56 C68 C71 -123.7(7) . . . . ?
C55 C59 C60 C61 -5.8(9) . . . . ?
C55 C59 C60 C62 -125.6(7) . . . . ?
C55 C59 C60 C63 111.4(7) . . . . ?
C56 C55 C59 Tm2 67.7(5) . . . . ?
C56 C55 C59 C58 0.9(8) . . . . ?
C56 C55 C59 C60 -170.8(6) . . . . ?
C56 C57 C58 Tm2 -69.4(4) . . . . ?
C56 C57 C58 C59 -3.1(7) . . . . ?
C56 C57 C58 C64 160.5(6) . . . . ?
C57 C56 C68 C69 -69.6(8) . . . . ?
C57 C56 C68 C70 168.0(6) . . . . ?
C57 C56 C68 C71 49.1(9) . . . . ?
C57 C58 C59 Tm2 -62.6(4) . . . . ?
C57 C58 C59 C55 1.3(7) . . . . ?
C57 C58 C59 C60 171.3(7) . . . . ?
C57 C58 C64 C65 156.8(6) . . . . ?
C57 C58 C64 C66 -80.8(8) . . . . ?
C57 C58 C64 C67 35.2(8) . . . . ?
C58 C59 C60 C61 -174.8(7) . . . . ?
C58 C59 C60 C62 65.4(10) . . . . ?
C58 C59 C60 C63 -57.5(10) . . . . ?
C59 C55 C56 Tm2 -71.0(5) . . . . ?
C59 C55 C56 C57 -2.8(8) . . . . ?
C59 C55 C56 C68 171.2(6) . . . . ?
C59 C58 C64 C65 -44.8(10) . . . . ?
C59 C58 C64 C66 77.6(9) . . . . ?
C59 C58 C64 C67 -166.5(7) . . . . ?
C64 C58 C59 Tm2 137.1(7) . . . . ?
C64 C58 C59 C55 -158.9(7) . . . . ?
C64 C58 C59 C60 11.1(13) . . . . ?
C68 C56 C57 Tm2 116.8(6) . . . . ?
C68 C56 C57 C58 -170.5(6) . . . . ?
